data_4329584
loop_
_publ_author_name
'Scott R. Daly'
'Do Young Kim'
'Gregory S. Girolami'

_publ_contact_author_address
;Department of Chemistry, Box 4-6
University of Illinois at Urbana-Champaign
600 South Mathews
Urbana, IL 61801
;
_publ_contact_author_email girolami@scs.illinois.edu
_publ_contact_author_fax '(217) 333-2685'
_publ_contact_author_name 'Gregory S. Girolami'
_publ_contact_author_phone '(217) 333-2729'
_publ_section_title
;
 Lanthanide N,N-Dimethylaminodiboranates as a New Class of Highly Volatile
 Chemical Vapor Deposition Precursors
;
_journal_name_full 'Inorganic Chemistry'
_journal_page_first 7050
_journal_page_last 7065
_journal_paper_doi 10.1021/ic201852j
_journal_volume 51
_journal_year 2012
_chemical_formula_sum 'C6 H36 B6 N3 Sm'
_chemical_formula_weight 365.59
_chemical_name_systematic
; 
 ? 
;
_space_group_IT_number 14
_symmetry_cell_setting monoclinic
_symmetry_space_group_name_Hall '-P 2ybc'
_symmetry_space_group_name_H-M 'P 1 21/c 1'
_atom_sites_solution_hydrogens geom
_atom_sites_solution_primary direct
_atom_sites_solution_secondary difmap
_audit_creation_method SHELXL-97
_cell_angle_alpha 90.00
_cell_angle_beta 96.7440(10)
_cell_angle_gamma 90.00
_cell_formula_units_Z 4
_cell_length_a 15.8615(6)
_cell_length_b 10.1549(4)
_cell_length_c 11.3788(4)
_cell_measurement_reflns_used 3331
_cell_measurement_temperature 193(2)
_cell_measurement_theta_max 25.37
_cell_measurement_theta_min 2.39
_cell_volume 1820.12(12)
_computing_cell_refinement 'Bruker APEX'
_computing_data_collection 'Bruker APEX'
_computing_data_reduction 'Bruker SAINT'
_computing_molecular_graphics 'Bruker SHELXTL'
_computing_publication_material 'Bruker SHELXTL'
_computing_structure_refinement 'SHELXL-97 (Sheldrick, 1997)'
_computing_structure_solution 'SHELXS-97 (Sheldrick, 1990)'
_diffrn_ambient_temperature 193(2)
_diffrn_detector_area_resol_mean 8.33
_diffrn_measured_fraction_theta_full 0.999
_diffrn_measured_fraction_theta_max 0.999
_diffrn_measurement_device_type 'CCD area detector'
_diffrn_measurement_method 'psi and omega scans'
_diffrn_radiation_monochromator graphite
_diffrn_radiation_source 'fine-focus sealed tube'
_diffrn_radiation_type MoK\a
_diffrn_radiation_wavelength 0.71073
_diffrn_reflns_av_R_equivalents 0.0420
_diffrn_reflns_av_sigmaI/netI 0.0275
_diffrn_reflns_limit_h_max 19
_diffrn_reflns_limit_h_min -19
_diffrn_reflns_limit_k_max 12
_diffrn_reflns_limit_k_min -12
_diffrn_reflns_limit_l_max 13
_diffrn_reflns_limit_l_min -13
_diffrn_reflns_number 20727
_diffrn_reflns_theta_full 25.37
_diffrn_reflns_theta_max 25.37
_diffrn_reflns_theta_min 2.39
_exptl_absorpt_coefficient_mu 3.206
_exptl_absorpt_correction_T_max 0.35592
_exptl_absorpt_correction_T_min 0.21450
_exptl_absorpt_correction_type integration
_exptl_absorpt_process_details SHELXTL/XPREP
_exptl_crystal_colour yellow
_exptl_crystal_density_diffrn 1.334
_exptl_crystal_description block
_exptl_crystal_F_000 740
_exptl_crystal_size_max 0.78
_exptl_crystal_size_mid 0.70
_exptl_crystal_size_min 0.46
_refine_diff_density_max 1.769
_refine_diff_density_min -1.610
_refine_diff_density_rms 0.145
_refine_ls_extinction_coef 0.0073(5)
_refine_ls_extinction_expression Fc^*^=kFc[1+0.001xFc^2^\l^3^/sin(2\q)]^-1/4^
_refine_ls_extinction_method SHELXL
_refine_ls_goodness_of_fit_ref 1.150
_refine_ls_hydrogen_treatment constr
_refine_ls_matrix_type full
_refine_ls_number_parameters 152
_refine_ls_number_reflns 3331
_refine_ls_number_restraints 0
_refine_ls_restrained_S_all 1.150
_refine_ls_R_factor_all 0.0321
_refine_ls_R_factor_gt 0.0314
_refine_ls_shift/su_max 0.001
_refine_ls_shift/su_mean 0.000
_refine_ls_structure_factor_coef Fsqd
_refine_ls_weighting_details 'calc w=1/[\s^2^(Fo^2^)+(0.0564P)^2^+1.1888P] where P=(Fo^2^+2Fc^2^)/3'
_refine_ls_weighting_scheme calc
_refine_ls_wR_factor_gt 0.0843
_refine_ls_wR_factor_ref 0.0849
_reflns_number_gt 3226
_reflns_number_total 3331
_reflns_threshold_expression >2sigma(I)
_cod_data_source_file ic201852j_si_002_08.cif
_cod_data_source_block fa77h_face
_cod_database_code 4329584

loop_
_symmetry_equiv_pos_as_xyz
'x, y, z'
'-x, y+1/2, -z+1/2'
'-x, -y, -z'
'x, -y-1/2, z-1/2'

loop_
_atom_site_label
_atom_site_type_symbol
_atom_site_fract_x
_atom_site_fract_y
_atom_site_fract_z
_atom_site_U_iso_or_equiv
_atom_site_adp_type
_atom_site_occupancy
_atom_site_symmetry_multiplicity
_atom_site_calc_flag
_atom_site_refinement_flags
Sm1 Sm 0.263713(8) 0.159230(14) 0.836391(11) 0.01562(12) Uani 1 1 d .
B1 B 0.2408(2) -0.1164(4) 0.7982(3) 0.0259(7) Uani 1 1 d .
H11 H 0.1918 -0.0344 0.7740 0.031 Uiso 1 1 d R
H12 H 0.3072 -0.0795 0.7826 0.031 Uiso 1 1 d R
H13 H 0.2235 -0.2072 0.7399 0.031 Uiso 1 1 d R
B2 B 0.2622(2) -0.0303(3) 1.0127(3) 0.0218(7) Uani 1 1 d .
H21 H 0.3237 0.0174 0.9887 0.026 Uiso 1 1 d R
H22 H 0.2074 0.0441 0.9970 0.026 Uiso 1 1 d R
H23 H 0.2711 -0.0610 1.1106 0.026 Uiso 1 1 d R
N1 N 0.24096(18) -0.1550(2) 0.9334(3) 0.0198(6) Uani 1 1 d .
C1 C 0.3049(2) -0.2589(3) 0.9655(3) 0.0283(7) Uani 1 1 d .
H1A H 0.3009 -0.2886 1.0466 0.042 Uiso 1 1 calc R
H1B H 0.3618 -0.2236 0.9602 0.042 Uiso 1 1 calc R
H1C H 0.2944 -0.3334 0.9110 0.042 Uiso 1 1 calc R
C2 C 0.1559(2) -0.2071(4) 0.9530(3) 0.0301(7) Uani 1 1 d .
H2A H 0.1419 -0.2829 0.9010 0.045 Uiso 1 1 calc R
H2B H 0.1130 -0.1382 0.9352 0.045 Uiso 1 1 calc R
H2C H 0.1568 -0.2346 1.0357 0.045 Uiso 1 1 calc R
B3 B 0.1718(2) 0.3812(4) 0.8884(3) 0.0233(7) Uani 1 1 d .
H31 H 0.1809 0.2943 0.9535 0.028 Uiso 1 1 d R
H32 H 0.2297 0.3889 0.8368 0.028 Uiso 1 1 d R
H33 H 0.1648 0.4771 0.9400 0.028 Uiso 1 1 d R
B4 B 0.0976(2) 0.2202(4) 0.7369(3) 0.0238(7) Uani 1 1 d .
H41 H 0.1014 0.1380 0.8068 0.029 Uiso 1 1 d R
H42 H 0.1580 0.2190 0.6902 0.029 Uiso 1 1 d R
H43 H 0.0392 0.2034 0.6685 0.029 Uiso 1 1 d R
N2 N 0.08947(18) 0.3578(3) 0.7992(3) 0.0215(6) Uani 1 1 d .
C3 C 0.0792(2) 0.4646(4) 0.7093(3) 0.0331(8) Uani 1 1 d .
H3A H 0.0297 0.4461 0.6518 0.050 Uiso 1 1 calc R
H3B H 0.1302 0.4693 0.6684 0.050 Uiso 1 1 calc R
H3C H 0.0711 0.5488 0.7485 0.050 Uiso 1 1 calc R
C4 C 0.0132(2) 0.3573(4) 0.8638(3) 0.0314(8) Uani 1 1 d .
H4A H 0.0054 0.4450 0.8968 0.047 Uiso 1 1 calc R
H4B H 0.0210 0.2926 0.9281 0.047 Uiso 1 1 calc R
H4C H -0.0369 0.3340 0.8091 0.047 Uiso 1 1 calc R
B5 B 0.3356(2) 0.2143(3) 0.6217(3) 0.0182(6) Uani 1 1 d .
H51 H 0.3075 0.1137 0.6425 0.022 Uiso 1 1 d R
H52 H 0.2991 0.2964 0.6638 0.022 Uiso 1 1 d R
H53 H 0.3296 0.2292 0.5209 0.022 Uiso 1 1 d R
B6 B 0.4374(2) 0.2053(4) 0.8125(3) 0.0233(7) Uani 1 1 d .
H61 H 0.3948 0.2833 0.8491 0.028 Uiso 1 1 d R
H62 H 0.4150 0.1020 0.8361 0.028 Uiso 1 1 d R
H63 H 0.5065 0.2205 0.8535 0.028 Uiso 1 1 d R
N3 N 0.43173(15) 0.2196(2) 0.6737(2) 0.0175(5) Uani 1 1 d .
C5 C 0.4804(2) 0.1108(3) 0.6235(3) 0.0260(7) Uani 1 1 d .
H5A H 0.4770 0.1209 0.5375 0.039 Uiso 1 1 calc R
H5B H 0.4560 0.0257 0.6423 0.039 Uiso 1 1 calc R
H5C H 0.5399 0.1146 0.6581 0.039 Uiso 1 1 calc R
C6 C 0.4701(2) 0.3472(3) 0.6450(3) 0.0238(7) Uani 1 1 d .
H6A H 0.5293 0.3504 0.6810 0.036 Uiso 1 1 calc R
H6B H 0.4383 0.4196 0.6760 0.036 Uiso 1 1 calc R
H6C H 0.4680 0.3560 0.5589 0.036 Uiso 1 1 calc R

loop_
_atom_site_aniso_label
_atom_site_aniso_U_11
_atom_site_aniso_U_22
_atom_site_aniso_U_33
_atom_site_aniso_U_23
_atom_site_aniso_U_13
_atom_site_aniso_U_12
Sm1 0.01835(15) 0.01840(16) 0.01054(15) 0.00083(4) 0.00357(8) 0.00051(4)
B1 0.038(2) 0.0256(18) 0.0131(16) -0.0017(15) 0.0004(15) 0.0025(16)
B2 0.0273(17) 0.0226(17) 0.0161(16) -0.0004(13) 0.0053(13) -0.0012(14)
N1 0.0219(14) 0.0192(14) 0.0187(14) 0.0016(8) 0.0043(11) -0.0013(9)
C1 0.0289(16) 0.0250(16) 0.0315(17) 0.0038(13) 0.0060(13) 0.0058(13)
C2 0.0247(16) 0.0293(18) 0.0364(19) 0.0030(15) 0.0046(14) -0.0059(14)
B3 0.0275(18) 0.0236(17) 0.0190(16) -0.0030(14) 0.0033(13) 0.0013(15)
B4 0.0234(17) 0.030(2) 0.0180(17) -0.0042(14) 0.0016(13) 0.0005(14)
N2 0.0207(14) 0.0269(14) 0.0178(14) 0.0017(10) 0.0058(11) 0.0024(10)
C3 0.0328(18) 0.0340(19) 0.0322(19) 0.0088(15) 0.0017(15) 0.0079(14)
C4 0.0244(18) 0.045(2) 0.0263(19) -0.0001(14) 0.0091(15) 0.0068(14)
B5 0.0216(16) 0.0232(18) 0.0096(14) -0.0006(12) 0.0005(12) -0.0008(13)
B6 0.0198(16) 0.037(2) 0.0130(16) 0.0019(15) 0.0024(12) -0.0022(15)
N3 0.0200(12) 0.0225(14) 0.0106(11) 0.0002(9) 0.0043(9) 0.0006(10)
C5 0.0310(16) 0.0280(17) 0.0206(15) 0.0021(13) 0.0090(13) 0.0089(14)
C6 0.0260(18) 0.0279(18) 0.0178(17) -0.0015(11) 0.0035(14) -0.0066(11)

loop_
_atom_type_symbol
_atom_type_description
_atom_type_scat_dispersion_real
_atom_type_scat_dispersion_imag
_atom_type_scat_source
C C 0.0033 0.0016 'International Tables Vol C Tables 4.2.6.8 and 6.1.1.4'
H H 0.0000 0.0000 'International Tables Vol C Tables 4.2.6.8 and 6.1.1.4'
B B 0.0013 0.0007 'International Tables Vol C Tables 4.2.6.8 and 6.1.1.4'
N N 0.0061 0.0033 'International Tables Vol C Tables 4.2.6.8 and 6.1.1.4'
Sm Sm -0.1638 3.4418 'International Tables Vol C Tables 4.2.6.8 and 6.1.1.4'

loop_
_geom_angle_atom_site_label_1
_geom_angle_atom_site_label_2
_geom_angle_atom_site_label_3
_geom_angle
B2 Sm1 B3 110.95(10)
B2 Sm1 B4 110.83(11)
B3 Sm1 B4 54.41(10)
B2 Sm1 B6 105.89(10)
B3 Sm1 B6 115.16(11)
B4 Sm1 B6 143.06(11)
B2 Sm1 B1 54.47(9)
B3 Sm1 B1 140.07(11)
B4 Sm1 B1 93.34(11)
B6 Sm1 B1 104.77(11)
B2 Sm1 B5 141.88(10)
B3 Sm1 B5 107.05(10)
B4 Sm1 B5 93.53(9)
B6 Sm1 B5 53.09(9)
B1 Sm1 B5 96.76(10)
B2 Sm1 H11 65.9
B3 Sm1 H11 119.7
B4 Sm1 H11 70.3
B6 Sm1 H11 123.6
B1 Sm1 H11 23.1
B5 Sm1 H11 97.7
B2 Sm1 H12 63.4
B3 Sm1 H12 163.7
B4 Sm1 H12 111.8
B6 Sm1 H12 81.1
B1 Sm1 H12 23.8
B5 Sm1 H12 80.8
H11 Sm1 H12 44.1
B2 Sm1 H21 24.1
B3 Sm1 H21 120.8
B4 Sm1 H21 134.9
B6 Sm1 H21 81.9
B1 Sm1 H21 63.1
B5 Sm1 H21 125.2
H11 Sm1 H21 81.4
H12 Sm1 H21 60.8
B2 Sm1 H22 24.3
B3 Sm1 H22 88.9
B4 Sm1 H22 89.9
B6 Sm1 H22 126.8
B1 Sm1 H22 65.8
B5 Sm1 H22 162.4
H11 Sm1 H22 67.3
H12 Sm1 H22 82.0
H21 Sm1 H22 46.1
B2 Sm1 H31 86.8
B3 Sm1 H31 24.2
B4 Sm1 H31 63.3
B6 Sm1 H31 123.9
B1 Sm1 H31 125.2
B5 Sm1 H31 131.1
H11 Sm1 H31 111.6
H12 Sm1 H31 146.6
H21 Sm1 H31 98.0
H22 Sm1 H31 65.5
B2 Sm1 H32 130.7
B3 Sm1 H32 24.2
B4 Sm1 H32 65.5
B6 Sm1 H32 93.5
B1 Sm1 H32 158.9
B5 Sm1 H32 85.6
H11 Sm1 H32 135.8
H12 Sm1 H32 166.0
H21 Sm1 H32 131.5
H22 Sm1 H32 111.4
H31 Sm1 H32 46.1
B2 Sm1 H41 86.7
B3 Sm1 H41 63.5
B4 Sm1 H41 24.1
B6 Sm1 H41 166.3
B1 Sm1 H41 77.8
B5 Sm1 H41 113.4
H11 Sm1 H41 56.2
H12 Sm1 H41 100.3
H21 Sm1 H41 110.8
H22 Sm1 H41 66.8
H31 Sm1 H41 61.1
H32 Sm1 H41 81.9
B2 Sm1 H42 129.5
B3 Sm1 H42 65.5
B4 Sm1 H42 23.4
B6 Sm1 H42 121.3
B1 Sm1 H42 94.6
B5 Sm1 H42 70.2
H11 Sm1 H42 73.4
H12 Sm1 H42 105.4
H21 Sm1 H42 152.5
H22 Sm1 H42 111.7
H31 Sm1 H42 81.5
H32 Sm1 H42 66.4
H41 Sm1 H42 45.0
B2 Sm1 H51 123.3
B3 Sm1 H51 124.0
B4 Sm1 H51 91.8
B6 Sm1 H51 64.0
B1 Sm1 H51 73.7
B5 Sm1 H51 23.2
H11 Sm1 H51 75.3
H12 Sm1 H51 60.0
H21 Sm1 H51 114.6
H22 Sm1 H51 139.5
H31 Sm1 H51 147.4
H32 Sm1 H51 106.0
H41 Sm1 H51 104.7
H42 Sm1 H51 69.9
B2 Sm1 H52 164.6
B3 Sm1 H52 83.6
B4 Sm1 H52 81.3
B6 Sm1 H52 61.8
B1 Sm1 H52 117.3
B5 Sm1 H52 23.5
H11 Sm1 H52 111.9
H12 Sm1 H52 103.9
H21 Sm1 H52 143.0
H22 Sm1 H52 170.8
H31 Sm1 H52 107.6
H32 Sm1 H52 62.3
H41 Sm1 H52 104.8
H42 Sm1 H52 60.1
H51 Sm1 H52 44.5
B2 Sm1 H61 113.4
B3 Sm1 H61 91.9
B4 Sm1 H61 131.8
B6 Sm1 H61 23.6
B1 Sm1 H61 127.8
B5 Sm1 H61 61.6
H11 Sm1 H61 147.1
H12 Sm1 H61 104.4
H21 Sm1 H61 90.3
H22 Sm1 H61 126.6
H31 Sm1 H61 101.0
H32 Sm1 H61 71.6
H41 Sm1 H61 153.3
H42 Sm1 H61 117.0
H51 Sm1 H61 79.5
H52 Sm1 H61 59.4
B2 Sm1 H62 85.9
B3 Sm1 H62 136.4
B4 Sm1 H62 156.4
B6 Sm1 H62 23.7
B1 Sm1 H62 82.8
B5 Sm1 H62 64.0
H11 Sm1 H62 103.9
H12 Sm1 H62 59.9
H21 Sm1 H62 63.3
H22 Sm1 H62 109.4
H31 Sm1 H62 136.8
H32 Sm1 H62 116.6
H41 Sm1 H62 160.1
H42 Sm1 H62 133.4
H51 Sm1 H62 64.7
H52 Sm1 H62 79.9
H61 Sm1 H62 45.1
N1 B1 Sm1 96.26(17)
N1 B1 H11 109.5
Sm1 B1 H11 52.9
N1 B1 H12 109.4
Sm1 B1 H12 66.5
H11 B1 H12 109.5
N1 B1 H13 109.5
Sm1 B1 H13 153.3
H11 B1 H13 109.5
H12 B1 H13 109.5
N1 B2 Sm1 99.40(18)
N1 B2 H21 109.5
Sm1 B2 H21 57.2
N1 B2 H22 109.5
Sm1 B2 H22 60.2
H21 B2 H22 109.5
N1 B2 H23 109.4
Sm1 B2 H23 151.2
H21 B2 H23 109.5
H22 B2 H23 109.5
C1 N1 C2 108.4(2)
C1 N1 B2 109.8(3)
C2 N1 B2 109.8(3)
C1 N1 B1 109.8(3)
C2 N1 B1 109.5(3)
B2 N1 B1 109.5(2)
N1 C1 H1A 109.5
N1 C1 H1B 109.5
H1A C1 H1B 109.5
N1 C1 H1C 109.5
H1A C1 H1C 109.5
H1B C1 H1C 109.5
N1 C2 H2A 109.5
N1 C2 H2B 109.5
H2A C2 H2B 109.5
N1 C2 H2C 109.5
H2A C2 H2C 109.5
H2B C2 H2C 109.5
N2 B3 Sm1 98.99(18)
N2 B3 H31 109.4
Sm1 B3 H31 59.1
N2 B3 H32 109.5
Sm1 B3 H32 58.5
H31 B3 H32 109.5
N2 B3 H33 109.6
Sm1 B3 H33 151.4
H31 B3 H33 109.5
H32 B3 H33 109.5
N2 B4 Sm1 97.83(18)
N2 B4 H41 109.4
Sm1 B4 H41 65.9
N2 B4 H42 109.5
Sm1 B4 H42 52.5
H41 B4 H42 109.5
N2 B4 H43 109.5
Sm1 B4 H43 151.8
H41 B4 H43 109.5
H42 B4 H43 109.5
C3 N2 C4 108.2(3)
C3 N2 B3 110.4(3)
C4 N2 B3 110.0(3)
C3 N2 B4 110.2(3)
C4 N2 B4 109.4(3)
B3 N2 B4 108.5(2)
N2 C3 H3A 109.5
N2 C3 H3B 109.5
H3A C3 H3B 109.5
N2 C3 H3C 109.5
H3A C3 H3C 109.5
H3B C3 H3C 109.5
N2 C4 H4A 109.5
N2 C4 H4B 109.5
H4A C4 H4B 109.5
N2 C4 H4C 109.5
H4A C4 H4C 109.5
H4B C4 H4C 109.5
N3 B5 Sm1 98.73(16)
N3 B5 H51 109.6
Sm1 B5 H51 56.6
N3 B5 H52 109.4
Sm1 B5 H52 61.2
H51 B5 H52 109.5
N3 B5 H53 109.4
Sm1 B5 H53 151.7
H51 B5 H53 109.5
H52 B5 H53 109.5
N3 B6 Sm1 99.72(17)
N3 B6 H61 109.4
Sm1 B6 H61 57.4
N3 B6 H62 109.6
Sm1 B6 H62 59.8
H61 B6 H62 109.5
N3 B6 H63 109.5
Sm1 B6 H63 150.8
H61 B6 H63 109.5
H62 B6 H63 109.5
C6 N3 C5 108.5(2)
C6 N3 B5 110.6(2)
C5 N3 B5 110.6(2)
C6 N3 B6 108.9(2)
C5 N3 B6 110.0(2)
B5 N3 B6 108.2(2)
N3 C5 H5A 109.5
N3 C5 H5B 109.5
H5A C5 H5B 109.5
N3 C5 H5C 109.5
H5A C5 H5C 109.5
H5B C5 H5C 109.5
N3 C6 H6A 109.5
N3 C6 H6B 109.5
H6A C6 H6B 109.5
N3 C6 H6C 109.5
H6A C6 H6C 109.5
H6B C6 H6C 109.5

loop_
_geom_bond_atom_site_label_1
_geom_bond_atom_site_label_2
_geom_bond_distance
Sm1 B2 2.782(3)
Sm1 B3 2.785(4)
Sm1 B4 2.812(4)
Sm1 B6 2.839(3)
Sm1 B1 2.849(4)
Sm1 B5 2.869(3)
Sm1 H11 2.3418
Sm1 H12 2.6124
Sm1 H21 2.3659
Sm1 H22 2.4263
Sm1 H31 2.4067
Sm1 H32 2.3938
Sm1 H41 2.5667
Sm1 H42 2.3001
Sm1 H51 2.4336
Sm1 H52 2.5248
Sm1 H61 2.4217
Sm1 H62 2.4695
B1 N1 1.588(4)
B1 H11 1.1501
B1 H12 1.1501
B1 H13 1.1501
B2 N1 1.568(4)
B2 H21 1.1501
B2 H22 1.1501
B2 H23 1.1501
N1 C1 1.480(4)
N1 C2 1.490(4)
C1 H1A 0.9800
C1 H1B 0.9800
C1 H1C 0.9800
C2 H2A 0.9800
C2 H2B 0.9800
C2 H2C 0.9800
B3 N2 1.575(4)
B3 H31 1.1500
B3 H32 1.1501
B3 H33 1.1501
B4 N2 1.579(4)
B4 H41 1.1500
B4 H42 1.1501
B4 H43 1.1500
N2 C3 1.486(4)
N2 C4 1.487(4)
C3 H3A 0.9800
C3 H3B 0.9800
C3 H3C 0.9800
C4 H4A 0.9800
C4 H4B 0.9800
C4 H4C 0.9800
B5 N3 1.571(4)
B5 H51 1.1501
B5 H52 1.1500
B5 H53 1.1501
B6 N3 1.578(4)
B6 H61 1.1501
B6 H62 1.1501
B6 H63 1.1501
N3 C6 1.484(4)
N3 C5 1.499(4)
C5 H5A 0.9800
C5 H5B 0.9800
C5 H5C 0.9800
C6 H6A 0.9800
C6 H6B 0.9800
C6 H6C 0.9800
